data_1529604
loop_
_publ_author_name
'Battle, P.D.'
'Jones, C.W.'

_publ_section_title
;
 The crystal structure of La2 Ni Ru O6
;
_journal_name_full 'Materials Research Bulletin'
_journal_page_first 1623
_journal_page_last 1627
_journal_volume 22
_journal_year 1987
_chemical_formula_sum 'La2 Ni O6 Ru'
_chemical_name_systematic 'La2 Ni (Ru O6)'
_space_group_IT_number 62
_symmetry_space_group_name_Hall '-P 2c 2ab'
_symmetry_space_group_name_H-M 'P b n m'
_cell_angle_alpha 90
_cell_angle_beta 90
_cell_angle_gamma 90
_cell_formula_units_Z 2
_cell_length_a 5.5675
_cell_length_b 5.5952
_cell_length_c 7.8734
_cell_volume 245.266
_citation_journal_id_ASTM MRBUAC
_cod_data_source_file Battle_MRBUAC_1987_1515.cif
_cod_data_source_block La2Ni1O6Ru1
_cod_original_cell_volume 245.2665
_cod_original_sg_symbol_Hall '-P 2ac 2n (z,x,y)'
_cod_original_formula_sum 'La2 Ni1 O6 Ru1'
_cod_database_code 1529604

loop_
_symmetry_equiv_pos_as_xyz
x,y,z
x+1/2,-y+1/2,-z
-x+1/2,y+1/2,-z+1/2
-x,-y,z+1/2
-x,-y,-z
-x-1/2,y-1/2,z
x-1/2,-y-1/2,z-1/2
x,y,-z-1/2

loop_
_atom_site_label
_atom_site_type_symbol
_atom_site_fract_x
_atom_site_fract_y
_atom_site_fract_z
_atom_site_occupancy
_atom_site_U_iso_or_equiv
Ni1 Ni+2 0.5 0 0 0.5 0.0
La1 La+3 0.008 0.0411 0.25 1 0.0
O2 O-2 -0.0766 0.4865 0.25 1 0.0
Ru1 Ru+4 0.5 0 0 0.5 0.0
O1 O-2 0.2906 0.2914 0.0442 1 0.0
